data_1554131
loop_
_publ_author_name
'Inokuchi, Daisuke'
'Hirao, Yasukazu'
'Takahashi, Kazuyuki'
'Matsumoto, Kouzou'
'Mori, Hatsumi'
'Kubo, Takashi'

_publ_section_title
;
 Dynamics of Water Molecules in a 3-Fold Interpenetrated Hydrogen-Bonded
 Organic Framework Based on Tetrakis(4-pyridyl)methane
;
_journal_issue 11
_journal_name_full 'The Journal of Physical Chemistry C'
_journal_page_first 6599
_journal_paper_doi 10.1021/acs.jpcc.8b12421
_journal_volume 123
_journal_year 2019
_chemical_formula_moiety 'C21 H18 N4 2+, (B1 F4 1-)2, 2.5(H2 O1)'
_chemical_formula_sum 'C21 H23 B2 F8 N4 O2.5'
_chemical_formula_weight 545.05
_chemical_name_systematic 'bis(4-Pyridyl)bis(pyridinium-4-yl)methane bis(tetrafluoroborate) acetonitrile solvate'
_space_group_crystal_system hexagonal
_space_group_IT_number 178
_space_group_name_Hall 'P 61 2 (0 0 5)'
_space_group_name_H-M_alt 'P 61 2 2'
_atom_sites_solution_hydrogens geom
_atom_sites_solution_primary direct
_atom_sites_solution_secondary difmap
_audit_creation_method SHELXL-2016/6
_audit_update_record
;
2018-12-22 deposited with the CCDC.
2018-12-22 downloaded from the CCDC.
;
_cell_angle_alpha 90
_cell_angle_beta 90
_cell_angle_gamma 120
_cell_formula_units_Z 18
_cell_length_a 18.3447(3)
_cell_length_b 18.3447(3)
_cell_length_c 37.850(3)
_cell_measurement_reflns_used 134010
_cell_measurement_temperature 100(2)
_cell_measurement_theta_max 68.26
_cell_measurement_theta_min 3.02
_cell_volume 11031.1(9)
_computing_cell_refinement 'RAPID AUTO'
_computing_data_collection 'RAPID AUTO (Rigaku, ????)'
_computing_data_reduction 'RAPID AUTO'
_computing_molecular_graphics
;
Yadokari-XG 2009 (K. Wakita, T. Nemoto, et al., 2009)
;
_computing_publication_material
;
Yadokari-XG 2009 (K. Wakita, T. Nemoto, et al., 2009)
;
_computing_structure_refinement 'SHELXL-2016/6 (Sheldrick, 2016)'
_computing_structure_solution Sir2004
_diffrn_ambient_temperature 100(2)
_diffrn_measured_fraction_theta_full 0.999
_diffrn_measured_fraction_theta_max 0.999
_diffrn_measurement_device_type
;
Rigaku VariMax RAPID FR-E
;
_diffrn_measurement_method \w
_diffrn_radiation_type CuK\a
_diffrn_radiation_wavelength 1.54187
_diffrn_reflns_av_R_equivalents 0.0404
_diffrn_reflns_av_unetI/netI 0.0108
_diffrn_reflns_Laue_measured_fraction_full 0.999
_diffrn_reflns_Laue_measured_fraction_max 0.999
_diffrn_reflns_limit_h_max 22
_diffrn_reflns_limit_h_min -22
_diffrn_reflns_limit_k_max 22
_diffrn_reflns_limit_k_min -22
_diffrn_reflns_limit_l_max 44
_diffrn_reflns_limit_l_min -45
_diffrn_reflns_number 139251
_diffrn_reflns_point_group_measured_fraction_full 1.000
_diffrn_reflns_point_group_measured_fraction_max 1.000
_diffrn_reflns_theta_full 67.687
_diffrn_reflns_theta_max 68.219
_diffrn_reflns_theta_min 3.017
_diffrn_source 'micro-focus rotating anode'
_exptl_absorpt_coefficient_mu 1.211
_exptl_absorpt_correction_T_max 1.0000
_exptl_absorpt_correction_T_min 0.7751
_exptl_absorpt_correction_type multi-scan
_exptl_absorpt_process_details
;
Empirical Absorption Correction   March 2001 T. Higashi
    Rigaku Corporation, Tokyo, Japan
;
_exptl_crystal_colour Colorless
_exptl_crystal_density_diffrn 1.477
_exptl_crystal_density_method 'not measured'
_exptl_crystal_description Prism
_exptl_crystal_F_000 5022
_exptl_crystal_size_max 0.300
_exptl_crystal_size_mid 0.300
_exptl_crystal_size_min 0.300
_refine_diff_density_max 1.493
_refine_diff_density_min -0.431
_refine_diff_density_rms 0.100
_refine_ls_abs_structure_details
;
 Flack x determined using 2288 quotients [(I+)-(I-)]/[(I+)+(I-)]
 (Parsons, Flack and Wagner, Acta Cryst. B69 (2013) 249-259).
;
_refine_ls_abs_structure_Flack 0.003(14)
_refine_ls_extinction_method none
_refine_ls_goodness_of_fit_ref 1.067
_refine_ls_hydrogen_treatment constr
_refine_ls_matrix_type full
_refine_ls_number_parameters 517
_refine_ls_number_reflns 6748
_refine_ls_number_restraints 0
_refine_ls_restrained_S_all 1.067
_refine_ls_R_factor_all 0.0791
_refine_ls_R_factor_gt 0.0771
_refine_ls_shift/su_max 0.000
_refine_ls_shift/su_mean 0.000
_refine_ls_structure_factor_coef Fsqd
_refine_ls_weighting_details 'w=1/[\s^2^(Fo^2^)+(0.1346P)^2^+10.1138P] where P=(Fo^2^+2Fc^2^)/3'
_refine_ls_weighting_scheme calc
_refine_ls_wR_factor_gt 0.2333
_refine_ls_wR_factor_ref 0.2354
_reflns_Friedel_coverage 0.708
_reflns_Friedel_fraction_full 1.000
_reflns_Friedel_fraction_max 1.000
_reflns_number_gt 6273
_reflns_number_total 6748
_reflns_threshold_expression 'I > 2\s(I)'
_cod_data_source_file jp8b12421_si_003.cif
_cod_data_source_block 1_Water-100K
_cod_original_cell_volume 11031.2(9)
_cod_original_sg_symbol_Hall 'P 61 2 (0 0 -1)'
_cod_original_formula_sum 'C21 H23 B2 F8 N4 O2.50'
_cod_database_code 1554131
_shelx_shelxl_version_number 2016/6
_shelx_space_group_comment
;
The symmetry employed for this shelxl refinement is uniquely defined
by the following loop, which should always be used as a source of
symmetry information in preference to the above space-group names.
They are only intended as comments.
;
_shelx_estimated_absorpt_t_min 0.713
_shelx_estimated_absorpt_t_max 0.713

loop_
_space_group_symop_operation_xyz
'x, y, z'
'-x, -y, z+1/2'
'-y, x-y, z+1/3'
'-x+y, -x, z+2/3'
'x-y, x, z+1/6'
'y, -x+y, z+5/6'
'x-y, -y, -z'
'-x, -x+y, -z+2/3'
'y, x, -z+1/3'
'-y, -x, -z+5/6'
'x, x-y, -z+1/6'
'-x+y, y, -z+1/2'

loop_
_atom_site_label
_atom_site_type_symbol
_atom_site_fract_x
_atom_site_fract_y
_atom_site_fract_z
_atom_site_U_iso_or_equiv
_atom_site_adp_type
_atom_site_occupancy
_atom_site_site_symmetry_order
_atom_site_calc_flag
_atom_site_refinement_flags_posn
_atom_site_refinement_flags_adp
_atom_site_refinement_flags_occupancy
O1 O 0.4055(3) 0.0749(3) 0.16899(9) 0.0518(11) Uani 1 1 d . . .
O2 O 0.5523(3) 0.2235(3) 0.15498(17) 0.0872(15) Uani 1 1 d . . .
O3 O 0.5934(5) 0.2967(2) 0.083333 0.161(6) Uani 1 2 d S T P
O4 O 0.7337(3) 0.7337(3) 0.166667 0.0600(15) Uani 1 2 d S T P
O5 O 0.8866(6) 0.8804(5) 0.1797(3) 0.075(3) Uani 0.5 1 d . . P
O6 O 0.9214(9) 0.9607(5) 0.083333 0.137(9) Uani 0.5 2 d S T P
F1 F 0.0523(3) 0.1623(3) 0.11656(9) 0.0658(11) Uani 1 1 d . . .
F2 F -0.0306(2) 0.1945(3) 0.08340(9) 0.0706(12) Uani 1 1 d . . .
F3 F -0.0206(2) 0.2181(3) 0.14207(8) 0.0623(11) Uani 1 1 d . . .
F4 F 0.0883(3) 0.2955(3) 0.10708(11) 0.0736(12) Uani 1 1 d . . .
F5 F 0.3904(2) 0.8378(2) 0.11912(8) 0.0523(9) Uani 1 1 d . . .
F6 F 0.3059(2) 0.8662(3) 0.08511(8) 0.0610(10) Uani 1 1 d . . .
F7 F 0.3215(2) 0.9003(2) 0.14323(7) 0.0463(8) Uani 1 1 d . . .
F8 F 0.4285(2) 0.9716(2) 0.10598(9) 0.0589(9) Uani 1 1 d . . .
F9 F 0.6391(3) 0.5300(4) 0.08251(10) 0.0916(16) Uani 1 1 d . . .
F10 F 0.7550(3) 0.6265(3) 0.10735(15) 0.1075(18) Uani 1 1 d . . .
F11 F 0.6455(3) 0.5515(3) 0.14101(8) 0.0752(13) Uani 1 1 d . . .
F12 F 0.7186(3) 0.4956(3) 0.11588(9) 0.0886(16) Uani 1 1 d . . .
N1 N 0.0937(2) 0.1956(2) 0.02942(9) 0.0250(7) Uani 1 1 d . . .
H25 H 0.059300 0.208635 0.018631 0.030 Uiso 1 1 calc R U .
N2 N 0.4289(2) 0.1086(2) 0.00983(10) 0.0298(8) Uani 1 1 d . . .
N3 N 0.4256(2) 0.8607(2) 0.02932(8) 0.0250(7) Uani 1 1 d . . .
H26 H 0.390994 0.873525 0.018521 0.030 Uiso 1 1 calc R U .
N4 N 0.7629(2) 0.7748(2) 0.01035(10) 0.0303(8) Uani 1 1 d . . .
N5 N 0.76806(19) 0.5298(2) 0.02896(8) 0.0212(7) Uani 1 1 d . . .
H27 H 0.733332 0.542122 0.017922 0.025 Uiso 1 1 calc R U .
N6 N 1.1058(2) 0.4448(2) 0.01094(9) 0.0250(7) Uani 1 1 d . . .
C1 C 0.2577(3) 0.12884(17) 0.083333 0.0192(11) Uani 1 2 d S T P
C2 C 0.2005(2) 0.1551(2) 0.06401(9) 0.0183(8) Uani 1 1 d . . .
C3 C 0.1297(3) 0.0939(2) 0.04565(10) 0.0235(8) Uani 1 1 d . . .
H1 H 0.118411 0.037419 0.044712 0.028 Uiso 1 1 calc R U .
C4 C 0.0769(3) 0.1157(3) 0.02908(11) 0.0269(9) Uani 1 1 d . . .
H2 H 0.028057 0.073842 0.017301 0.032 Uiso 1 1 calc R U .
C5 C 0.1612(3) 0.2555(2) 0.04568(10) 0.0217(8) Uani 1 1 d . . .
H3 H 0.171990 0.311794 0.045067 0.026 Uiso 1 1 calc R U .
C6 C 0.2158(2) 0.2376(2) 0.06338(10) 0.0195(8) Uani 1 1 d . . .
H4 H 0.263536 0.281126 0.075106 0.023 Uiso 1 1 calc R U .
C7 C 0.3156(2) 0.1188(2) 0.05638(9) 0.0192(8) Uani 1 1 d . . .
C8 C 0.3843(3) 0.1137(3) 0.06891(11) 0.0243(9) Uani 1 1 d . . .
H5 H 0.393839 0.113893 0.093594 0.029 Uiso 1 1 calc R U .
C9 C 0.4386(3) 0.1082(2) 0.04499(11) 0.0257(9) Uani 1 1 d . . .
H6 H 0.484742 0.103891 0.053869 0.031 Uiso 1 1 calc R U .
C10 C 0.3627(3) 0.1126(3) -0.00211(11) 0.0286(9) Uani 1 1 d . . .
H7 H 0.354994 0.112476 -0.026933 0.034 Uiso 1 1 calc R U .
C11 C 0.3042(3) 0.1171(2) 0.01995(10) 0.0230(8) Uani 1 1 d . . .
H8 H 0.257309 0.118880 0.010297 0.028 Uiso 1 1 calc R U .
C12 C 0.5906(3) 0.79529(17) 0.083333 0.0181(11) Uani 1 2 d S T P
C13 C 0.5333(2) 0.8211(2) 0.06383(9) 0.0195(8) Uani 1 1 d . . .
C14 C 0.5483(2) 0.9035(2) 0.06310(9) 0.0186(8) Uani 1 1 d . . .
H9 H 0.596106 0.947158 0.074702 0.022 Uiso 1 1 calc R U .
C15 C 0.4933(3) 0.9210(2) 0.04549(9) 0.0215(8) Uani 1 1 d . . .
H10 H 0.503907 0.977251 0.044855 0.026 Uiso 1 1 calc R U .
C16 C 0.4089(3) 0.7803(3) 0.02916(11) 0.0297(9) Uani 1 1 d . . .
H11 H 0.360028 0.738145 0.017539 0.036 Uiso 1 1 calc R U .
C17 C 0.4620(3) 0.7592(2) 0.04562(10) 0.0241(8) Uani 1 1 d . . .
H12 H 0.450913 0.702803 0.044806 0.029 Uiso 1 1 calc R U .
C18 C 0.6489(2) 0.7850(2) 0.05664(9) 0.0198(8) Uani 1 1 d . . .
C19 C 0.6377(3) 0.7828(2) 0.02013(10) 0.0241(8) Uani 1 1 d . . .
H13 H 0.590793 0.784341 0.010370 0.029 Uiso 1 1 calc R U .
C20 C 0.6964(3) 0.7784(3) -0.00185(11) 0.0300(10) Uani 1 1 d . . .
H14 H 0.688723 0.777957 -0.026688 0.036 Uiso 1 1 calc R U .
C21 C 0.7721(3) 0.7745(2) 0.04554(11) 0.0270(9) Uani 1 1 d . . .
H15 H 0.818125 0.770282 0.054660 0.032 Uiso 1 1 calc R U .
C22 C 0.7172(3) 0.7800(3) 0.06910(11) 0.0252(9) Uani 1 1 d . . .
H16 H 0.726469 0.780278 0.093810 0.030 Uiso 1 1 calc R U .
C23 C 0.9338(3) 0.46690(14) 0.083333 0.0132(10) Uani 1 2 d S T P
C24 C 0.8769(2) 0.4925(2) 0.06370(8) 0.0128(7) Uani 1 1 d . . .
C25 C 0.8071(2) 0.4299(2) 0.04498(9) 0.0157(7) Uani 1 1 d . . .
H17 H 0.797075 0.373895 0.044161 0.019 Uiso 1 1 calc R U .
C26 C 0.7536(2) 0.4506(2) 0.02789(9) 0.0202(8) Uani 1 1 d . . .
H18 H 0.706430 0.408688 0.015306 0.024 Uiso 1 1 calc R U .
C27 C 0.8335(2) 0.5904(2) 0.04629(9) 0.0190(8) Uani 1 1 d . . .
H19 H 0.841957 0.645866 0.046506 0.023 Uiso 1 1 calc R U .
C28 C 0.8892(2) 0.5737(2) 0.06387(9) 0.0165(7) Uani 1 1 d . . .
H20 H 0.935763 0.617380 0.076086 0.020 Uiso 1 1 calc R U .
C29 C 0.9923(2) 0.4562(2) 0.05681(9) 0.0134(7) Uani 1 1 d . . .
C30 C 1.0604(2) 0.4505(2) 0.06962(10) 0.0193(8) Uani 1 1 d . . .
H21 H 1.069318 0.450414 0.094344 0.023 Uiso 1 1 calc R U .
C31 C 1.1150(2) 0.4448(2) 0.04606(10) 0.0208(8) Uani 1 1 d . . .
H22 H 1.161064 0.440726 0.055189 0.025 Uiso 1 1 calc R U .
C32 C 1.0401(2) 0.4491(3) -0.00145(10) 0.0240(8) Uani 1 1 d . . .
H23 H 1.032660 0.448642 -0.026304 0.029 Uiso 1 1 calc R U .
C33 C 0.9818(2) 0.4543(2) 0.02036(9) 0.0178(7) Uani 1 1 d . . .
H24 H 0.935300 0.456484 0.010466 0.021 Uiso 1 1 calc R U .
B1 B 0.0203(3) 0.2144(3) 0.11178(13) 0.0291(11) Uani 1 1 d . . .
B2 B 0.3608(3) 0.8922(3) 0.11278(12) 0.0266(10) Uani 1 1 d . . .
B3 B 0.6869(3) 0.5471(4) 0.11116(13) 0.0337(12) Uani 1 1 d . . .

loop_
_atom_site_aniso_label
_atom_site_aniso_U_11
_atom_site_aniso_U_22
_atom_site_aniso_U_33
_atom_site_aniso_U_23
_atom_site_aniso_U_13
_atom_site_aniso_U_12
O1 0.047(2) 0.044(2) 0.066(3) 0.0018(17) 0.0036(17) 0.024(2)
O2 0.049(3) 0.069(3) 0.138(4) 0.013(3) 0.008(3) 0.025(3)
O3 0.049(4) 0.294(13) 0.058(4) -0.014(6) 0.000 0.025(2)
O4 0.050(2) 0.050(2) 0.080(4) 0.0046(15) -0.0046(15) 0.025(3)
O5 0.061(5) 0.044(5) 0.120(10) 0.002(5) -0.022(6) 0.025(4)
O6 0.047(8) 0.25(2) 0.044(7) -0.002(10) 0.000 0.023(4)
F1 0.099(3) 0.097(3) 0.0545(19) 0.0285(19) 0.0264(19) 0.089(3)
F2 0.072(2) 0.124(4) 0.0531(19) -0.033(2) -0.0250(18) 0.076(3)
F3 0.086(2) 0.111(3) 0.0355(15) 0.0311(17) 0.0279(16) 0.084(2)
F4 0.066(2) 0.060(2) 0.087(3) -0.012(2) 0.025(2) 0.0252(19)
F5 0.077(2) 0.073(2) 0.0455(15) 0.0182(15) 0.0171(15) 0.066(2)
F6 0.060(2) 0.101(3) 0.0486(17) -0.0311(18) -0.0239(16) 0.060(2)
F7 0.0655(19) 0.073(2) 0.0297(13) 0.0204(13) 0.0220(13) 0.0563(17)
F8 0.059(2) 0.0455(18) 0.064(2) -0.0004(15) 0.0220(17) 0.0205(16)
F9 0.101(3) 0.178(5) 0.053(2) -0.039(3) -0.036(2) 0.113(4)
F10 0.093(3) 0.089(3) 0.126(4) -0.022(3) 0.045(3) 0.035(3)
F11 0.097(3) 0.146(4) 0.0390(16) 0.038(2) 0.0328(17) 0.103(3)
F12 0.133(4) 0.153(4) 0.061(2) 0.043(2) 0.034(2) 0.132(4)
N1 0.0273(17) 0.0282(18) 0.0230(16) 0.0026(14) -0.0007(14) 0.0164(15)
N2 0.0303(19) 0.0208(17) 0.0359(19) 0.0017(14) 0.0127(15) 0.0110(15)
N3 0.0261(17) 0.0242(17) 0.0265(16) 0.0038(13) -0.0025(14) 0.0140(14)
N4 0.033(2) 0.0233(18) 0.0310(18) 0.0017(14) 0.0117(15) 0.0112(16)
N5 0.0144(15) 0.0277(17) 0.0238(16) 0.0037(13) -0.0021(12) 0.0122(14)
N6 0.0171(16) 0.0220(17) 0.0339(18) 0.0038(14) 0.0119(13) 0.0082(14)
C1 0.023(3) 0.0184(18) 0.017(2) -0.0023(17) 0.000 0.0117(13)
C2 0.0253(19) 0.0184(18) 0.0148(16) -0.0001(14) 0.0027(14) 0.0138(16)
C3 0.033(2) 0.0150(17) 0.0237(18) 0.0009(15) -0.0027(17) 0.0128(16)
C4 0.028(2) 0.025(2) 0.026(2) -0.0017(16) -0.0071(17) 0.0122(17)
C5 0.030(2) 0.0209(19) 0.0198(17) 0.0033(15) 0.0019(16) 0.0173(17)
C6 0.0246(19) 0.0148(18) 0.0199(17) -0.0019(14) -0.0020(14) 0.0104(16)
C7 0.0236(19) 0.0133(17) 0.0194(18) -0.0005(14) 0.0025(14) 0.0083(15)
C8 0.026(2) 0.024(2) 0.026(2) -0.0028(16) 0.0001(16) 0.0148(17)
C9 0.0210(19) 0.0187(19) 0.037(2) -0.0012(16) 0.0064(17) 0.0095(16)
C10 0.037(2) 0.024(2) 0.024(2) 0.0024(16) 0.0108(17) 0.0143(18)
C11 0.027(2) 0.0187(18) 0.0241(19) 0.0000(15) 0.0030(16) 0.0121(16)
C12 0.023(3) 0.0163(17) 0.017(2) -0.0012(17) 0.000 0.0116(13)
C13 0.027(2) 0.0189(18) 0.0158(16) -0.0009(14) 0.0013(14) 0.0142(16)
C14 0.0221(18) 0.0139(17) 0.0189(16) -0.0005(13) 0.0000(14) 0.0083(15)
C15 0.027(2) 0.0199(18) 0.0212(17) 0.0019(14) 0.0025(15) 0.0142(16)
C16 0.032(2) 0.023(2) 0.032(2) -0.0039(17) -0.0109(18) 0.0125(18)
C17 0.033(2) 0.0159(18) 0.0241(18) 0.0011(14) -0.0044(16) 0.0127(16)
C18 0.0246(19) 0.0141(17) 0.0183(18) 0.0005(14) 0.0025(15) 0.0079(15)
C19 0.028(2) 0.0222(19) 0.0219(19) -0.0009(15) 0.0028(16) 0.0122(16)
C20 0.041(2) 0.026(2) 0.023(2) -0.0008(16) 0.0087(18) 0.0163(19)
C21 0.024(2) 0.0197(19) 0.037(2) -0.0001(17) 0.0088(17) 0.0101(16)
C22 0.027(2) 0.023(2) 0.026(2) -0.0004(16) 0.0033(16) 0.0130(17)
C23 0.009(2) 0.0135(17) 0.016(2) -0.0024(16) 0.000 0.0043(10)
C24 0.0090(15) 0.0159(16) 0.0134(15) -0.0005(13) 0.0033(12) 0.0062(13)
C25 0.0098(15) 0.0136(16) 0.0196(16) 0.0022(13) 0.0013(13) 0.0027(13)
C26 0.0124(16) 0.0239(19) 0.0206(17) 0.0017(14) -0.0031(14) 0.0063(15)
C27 0.0212(19) 0.0196(18) 0.0217(17) 0.0028(14) 0.0026(15) 0.0143(16)
C28 0.0136(16) 0.0133(16) 0.0199(16) -0.0013(13) -0.0009(13) 0.0047(14)
C29 0.0107(15) 0.0105(15) 0.0171(16) 0.0021(13) 0.0030(12) 0.0038(13)
C30 0.0141(17) 0.0175(18) 0.0247(18) -0.0014(14) 0.0003(14) 0.0067(14)
C31 0.0111(16) 0.0167(18) 0.034(2) 0.0014(15) 0.0038(14) 0.0061(14)
C32 0.024(2) 0.026(2) 0.0203(18) 0.0017(15) 0.0077(15) 0.0116(17)
C33 0.0130(16) 0.0180(17) 0.0208(18) 0.0002(14) 0.0036(13) 0.0064(14)
B1 0.031(2) 0.043(3) 0.025(2) 0.011(2) 0.0086(19) 0.027(2)
B2 0.031(2) 0.035(3) 0.024(2) 0.0064(19) 0.0036(19) 0.025(2)
B3 0.034(3) 0.055(3) 0.027(2) 0.011(2) 0.007(2) 0.034(3)

loop_
_atom_type_symbol
_atom_type_description
_atom_type_scat_dispersion_real
_atom_type_scat_dispersion_imag
_atom_type_scat_source
C C 0.0181 0.0091 'International Tables Vol C Tables 4.2.6.8 and 6.1.1.4'
H H 0.0000 0.0000 'International Tables Vol C Tables 4.2.6.8 and 6.1.1.4'
B B 0.0090 0.0039 'International Tables Vol C Tables 4.2.6.8 and 6.1.1.4'
N N 0.0311 0.0180 'International Tables Vol C Tables 4.2.6.8 and 6.1.1.4'
F F 0.0727 0.0534 'International Tables Vol C Tables 4.2.6.8 and 6.1.1.4'
O O 0.0492 0.0322 'International Tables Vol C Tables 4.2.6.8 and 6.1.1.4'

loop_
_geom_angle_atom_site_label_1
_geom_angle_atom_site_label_2
_geom_angle_atom_site_label_3
_geom_angle
_geom_angle_site_symmetry_1
_geom_angle_site_symmetry_3
C5 N1 C4 121.4(3) . .
C5 N1 H25 119.3 . .
C4 N1 H25 119.3 . .
C10 N2 C9 117.7(4) . .
C15 N3 C16 121.2(3) . .
C15 N3 H26 119.4 . .
C16 N3 H26 119.4 . .
C20 N4 C21 117.6(4) . .
C27 N5 C26 121.7(3) . .
C27 N5 H27 119.1 . .
C26 N5 H27 119.1 . .
C32 N6 C31 117.8(3) . .
C2 C1 C2 107.7(4) 11 .
C2 C1 C7 111.21(19) 11 .
C2 C1 C7 109.84(18) . .
C2 C1 C7 109.84(18) 11 11
C2 C1 C7 111.21(19) . 11
C7 C1 C7 107.1(4) . 11
C6 C2 C3 117.5(3) . .
C6 C2 C1 123.3(3) . .
C3 C2 C1 119.2(3) . .
C4 C3 C2 120.0(4) . .
C4 C3 H1 120.0 . .
C2 C3 H1 120.0 . .
N1 C4 C3 120.3(4) . .
N1 C4 H2 119.8 . .
C3 C4 H2 119.8 . .
N1 C5 C6 121.2(4) . .
N1 C5 H3 119.4 . .
C6 C5 H3 119.4 . .
C5 C6 C2 119.5(4) . .
C5 C6 H4 120.2 . .
C2 C6 H4 120.2 . .
C11 C7 C8 117.8(3) . .
C11 C7 C1 123.4(3) . .
C8 C7 C1 118.8(3) . .
C9 C8 C7 119.3(4) . .
C9 C8 H5 120.4 . .
C7 C8 H5 120.4 . .
N2 C9 C8 123.0(4) . .
N2 C9 H6 118.5 . .
C8 C9 H6 118.5 . .
N2 C10 C11 123.4(4) . .
N2 C10 H7 118.3 . .
C11 C10 H7 118.3 . .
C7 C11 C10 118.8(4) . .
C7 C11 H8 120.6 . .
C10 C11 H8 120.6 . .
C13 C12 C13 107.5(4) . 11_565
C13 C12 C18 110.08(18) . .
C13 C12 C18 111.32(19) 11_565 .
C13 C12 C18 111.32(19) . 11_565
C13 C12 C18 110.07(18) 11_565 11_565
C18 C12 C18 106.6(4) . 11_565
C14 C13 C17 117.6(3) . .
C14 C13 C12 123.2(3) . .
C17 C13 C12 119.2(3) . .
C15 C14 C13 119.6(4) . .
C15 C14 H9 120.2 . .
C13 C14 H9 120.2 . .
N3 C15 C14 121.2(3) . .
N3 C15 H10 119.4 . .
C14 C15 H10 119.4 . .
N3 C16 C17 120.3(4) . .
N3 C16 H11 119.9 . .
C17 C16 H11 119.9 . .
C16 C17 C13 120.1(4) . .
C16 C17 H12 120.0 . .
C13 C17 H12 120.0 . .
C22 C18 C19 117.4(4) . .
C22 C18 C12 119.3(3) . .
C19 C18 C12 123.3(3) . .
C20 C19 C18 119.1(4) . .
C20 C19 H13 120.5 . .
C18 C19 H13 120.5 . .
N4 C20 C19 123.2(4) . .
N4 C20 H14 118.4 . .
C19 C20 H14 118.4 . .
N4 C21 C22 122.7(4) . .
N4 C21 H15 118.6 . .
C22 C21 H15 118.6 . .
C18 C22 C21 120.0(4) . .
C18 C22 H16 120.0 . .
C21 C22 H16 120.0 . .
C24 C23 C24 107.8(4) . 11
C24 C23 C29 110.15(17) . .
C24 C23 C29 111.18(17) 11 .
C24 C23 C29 111.17(17) . 11
C24 C23 C29 110.14(17) 11 11
C29 C23 C29 106.5(4) . 11
C28 C24 C25 118.0(3) . .
C28 C24 C23 123.7(3) . .
C25 C24 C23 118.3(3) . .
C26 C25 C24 119.6(3) . .
C26 C25 H17 120.2 . .
C24 C25 H17 120.2 . .
N5 C26 C25 120.2(3) . .
N5 C26 H18 119.9 . .
C25 C26 H18 119.9 . .
N5 C27 C28 120.9(3) . .
N5 C27 H19 119.6 . .
C28 C27 H19 119.6 . .
C27 C28 C24 119.7(3) . .
C27 C28 H20 120.1 . .
C24 C28 H20 120.1 . .
C33 C29 C30 117.5(3) . .
C33 C29 C23 123.3(3) . .
C30 C29 C23 119.2(3) . .
C31 C30 C29 119.5(3) . .
C31 C30 H21 120.3 . .
C29 C30 H21 120.3 . .
N6 C31 C30 123.0(3) . .
N6 C31 H22 118.5 . .
C30 C31 H22 118.5 . .
N6 C32 C33 123.0(4) . .
N6 C32 H23 118.5 . .
C33 C32 H23 118.5 . .
C29 C33 C32 119.3(3) . .
C29 C33 H24 120.4 . .
C32 C33 H24 120.4 . .
F2 B1 F1 113.5(5) . .
F2 B1 F3 110.7(4) . .
F1 B1 F3 110.9(4) . .
F2 B1 F4 108.4(4) . .
F1 B1 F4 107.2(4) . .
F3 B1 F4 105.7(4) . .
F6 B2 F5 111.8(4) . .
F6 B2 F8 110.0(4) . .
F5 B2 F8 108.9(4) . .
F6 B2 F7 109.8(4) . .
F5 B2 F7 110.0(3) . .
F8 B2 F7 106.2(4) . .
F9 B3 F12 114.1(5) . .
F9 B3 F10 107.9(5) . .
F12 B3 F10 106.0(5) . .
F9 B3 F11 111.3(4) . .
F12 B3 F11 112.0(4) . .
F10 B3 F11 105.0(5) . .

loop_
_geom_bond_atom_site_label_1
_geom_bond_atom_site_label_2
_geom_bond_distance
_geom_bond_site_symmetry_2
O5 O5 1.010(19) 9
F1 B1 1.362(6) .
F2 B1 1.349(6) .
F3 B1 1.390(5) .
F4 B1 1.394(7) .
F5 B2 1.375(5) .
F6 B2 1.364(6) .
F7 B2 1.406(5) .
F8 B2 1.386(6) .
F9 B3 1.330(6) .
F10 B3 1.372(8) .
F11 B3 1.386(6) .
F12 B3 1.345(6) .
N1 C5 1.326(5) .
N1 C4 1.338(5) .
N1 H25 0.8800 .
N2 C10 1.331(6) .
N2 C9 1.343(6) .
N3 C15 1.329(5) .
N3 C16 1.349(5) .
N3 H26 0.8800 .
N4 C20 1.337(6) .
N4 C21 1.343(6) .
N5 C27 1.331(5) .
N5 C26 1.341(5) .
N5 H27 0.8800 .
N6 C32 1.333(5) .
N6 C31 1.340(5) .
C1 C2 1.540(5) 11
C1 C2 1.540(5) .
C1 C7 1.550(5) .
C1 C7 1.550(5) 11
C2 C6 1.396(5) .
C2 C3 1.404(5) .
C3 C4 1.371(6) .
C3 H1 0.9500 .
C4 H2 0.9500 .
C5 C6 1.374(5) .
C5 H3 0.9500 .
C6 H4 0.9500 .
C7 C11 1.393(5) .
C7 C8 1.393(6) .
C8 C9 1.386(6) .
C8 H5 0.9500 .
C9 H6 0.9500 .
C10 C11 1.394(6) .
C10 H7 0.9500 .
C11 H8 0.9500 .
C12 C13 1.539(5) .
C12 C13 1.540(5) 11_565
C12 C18 1.550(5) .
C12 C18 1.550(5) 11_565
C13 C14 1.395(5) .
C13 C17 1.411(5) .
C14 C15 1.374(5) .
C14 H9 0.9500 .
C15 H10 0.9500 .
C16 C17 1.365(6) .
C16 H11 0.9500 .
C17 H12 0.9500 .
C18 C22 1.385(6) .
C18 C19 1.395(5) .
C19 C20 1.394(6) .
C19 H13 0.9500 .
C20 H14 0.9500 .
C21 C22 1.386(6) .
C21 H15 0.9500 .
C22 H16 0.9500 .
C23 C24 1.534(4) .
C23 C24 1.534(4) 11
C23 C29 1.551(4) .
C23 C29 1.551(4) 11
C24 C28 1.390(5) .
C24 C25 1.410(5) .
C25 C26 1.378(5) .
C25 H17 0.9500 .
C26 H18 0.9500 .
C27 C28 1.375(5) .
C27 H19 0.9500 .
C28 H20 0.9500 .
C29 C33 1.391(5) .
C29 C30 1.394(5) .
C30 C31 1.383(5) .
C30 H21 0.9500 .
C31 H22 0.9500 .
C32 C33 1.391(5) .
C32 H23 0.9500 .
C33 H24 0.9500 .

loop_
_geom_hbond_atom_site_label_D
_geom_hbond_atom_site_label_H
_geom_hbond_atom_site_label_A
_geom_hbond_distance_DH
_geom_hbond_distance_HA
_geom_hbond_distance_DA
_geom_hbond_angle_DHA
_geom_hbond_site_symmetry_A
N1 H25 N4 0.88 1.84 2.715(5) 170.1 7_565
N5 H27 N6 0.88 1.82 2.696(4) 170.0 7_565

loop_
_geom_torsion_atom_site_label_1
_geom_torsion_atom_site_label_2
_geom_torsion_atom_site_label_3
_geom_torsion_atom_site_label_4
_geom_torsion
_geom_torsion_site_symmetry_1
C2 C1 C2 C6 137.4(4) 11
C7 C1 C2 C6 -101.3(4) .
C7 C1 C2 C6 17.1(5) 11
C2 C1 C2 C3 -43.3(3) 11
C7 C1 C2 C3 78.0(4) .
C7 C1 C2 C3 -163.6(3) 11
C6 C2 C3 C4 -2.4(6) .
C1 C2 C3 C4 178.3(3) .
C5 N1 C4 C3 -0.1(6) .
C2 C3 C4 N1 2.0(6) .
C4 N1 C5 C6 -1.2(6) .
N1 C5 C6 C2 0.7(6) .
C3 C2 C6 C5 1.1(5) .
C1 C2 C6 C5 -179.6(3) .
C2 C1 C7 C11 107.1(4) 11
C2 C1 C7 C11 -12.0(5) .
C7 C1 C7 C11 -132.9(4) 11
C2 C1 C7 C8 -74.9(4) 11
C2 C1 C7 C8 166.0(3) .
C7 C1 C7 C8 45.1(3) 11
C11 C7 C8 C9 0.8(6) .
C1 C7 C8 C9 -177.4(3) .
C10 N2 C9 C8 -1.6(6) .
C7 C8 C9 N2 0.9(6) .
C9 N2 C10 C11 0.6(6) .
C8 C7 C11 C10 -1.7(6) .
C1 C7 C11 C10 176.4(3) .
N2 C10 C11 C7 1.1(6) .
C13 C12 C13 C14 137.1(4) 11_565
C18 C12 C13 C14 -101.5(4) .
C18 C12 C13 C14 16.4(5) 11_565
C13 C12 C13 C17 -43.0(3) 11_565
C18 C12 C13 C17 78.4(4) .
C18 C12 C13 C17 -163.7(3) 11_565
C17 C13 C14 C15 1.0(5) .
C12 C13 C14 C15 -179.0(3) .
C16 N3 C15 C14 -1.0(6) .
C13 C14 C15 N3 0.6(5) .
C15 N3 C16 C17 -0.3(6) .
N3 C16 C17 C13 1.9(6) .
C14 C13 C17 C16 -2.3(6) .
C12 C13 C17 C16 177.8(4) .
C13 C12 C18 C22 166.2(3) .
C13 C12 C18 C22 -74.7(5) 11_565
C18 C12 C18 C22 45.4(3) 11_565
C13 C12 C18 C19 -12.0(5) .
C13 C12 C18 C19 107.1(4) 11_565
C18 C12 C18 C19 -132.8(4) 11_565
C22 C18 C19 C20 -2.0(6) .
C12 C18 C19 C20 176.2(3) .
C21 N4 C20 C19 0.8(6) .
C18 C19 C20 N4 1.1(6) .
C20 N4 C21 C22 -1.8(6) .
C19 C18 C22 C21 1.1(6) .
C12 C18 C22 C21 -177.2(3) .
N4 C21 C22 C18 0.8(6) .
C24 C23 C24 C28 134.1(4) 11
C29 C23 C24 C28 -104.5(3) .
C29 C23 C24 C28 13.3(4) 11
C24 C23 C24 C25 -44.6(2) 11
C29 C23 C24 C25 76.9(4) .
C29 C23 C24 C25 -165.4(3) 11
C28 C24 C25 C26 -0.5(5) .
C23 C24 C25 C26 178.3(3) .
C27 N5 C26 C25 0.0(5) .
C24 C25 C26 N5 0.2(5) .
C26 N5 C27 C28 0.0(5) .
N5 C27 C28 C24 -0.2(5) .
C25 C24 C28 C27 0.5(5) .
C23 C24 C28 C27 -178.2(3) .
C24 C23 C29 C33 -11.5(4) .
C24 C23 C29 C33 107.9(3) 11
C29 C23 C29 C33 -132.1(4) 11
C24 C23 C29 C30 166.7(3) .
C24 C23 C29 C30 -73.9(4) 11
C29 C23 C29 C30 46.1(3) 11
C33 C29 C30 C31 1.2(5) .
C23 C29 C30 C31 -177.1(3) .
C32 N6 C31 C30 -1.1(6) .
C29 C30 C31 N6 0.2(6) .
C31 N6 C32 C33 0.6(6) .
C30 C29 C33 C32 -1.7(5) .
C23 C29 C33 C32 176.5(3) .
N6 C32 C33 C29 0.9(6) .
